data_2017632
loop_
_publ_author_name
'Quiroga, Jairo'
'Trilleras, Jorge'
'Cobo, Justo'
'Glidewell, Christopher'

_publ_section_title
;
 2-Amino-4-(piperidin-1-yl)-11<i>H</i>-pyrimido[4,5-<i>b</i>][1,5]benzodiazepin-6-ium
 chloride monohydrate and
 2-amino-4-[methyl(2-methylphenyl)amino]-11<i>H</i>-pyrimido[4,5-<i>b</i>][1,5]benzodiazepin-6-ium
 chloride--benzene-1,2-diamine (1/1): complex sheets generated by
 multiple hydrogen bonds
;
_journal_coeditor_code SK3368
_journal_issue 4
_journal_name_full 'Acta Crystallographica Section C'
_journal_page_first o154
_journal_page_last o158
_journal_paper_doi 10.1107/S0108270110006967
_journal_volume 66
_journal_year 2010
_chemical_formula_iupac 'C16 H19 N6 + , Cl - , H2 O'
_chemical_formula_moiety 'C16 H19 N6 + , Cl - , H2 O'
_chemical_formula_sum 'C16 H21 Cl N6 O'
_chemical_formula_weight 348.84
_chemical_name_systematic
;
2-amino-4-(piperidin-1-yl)-11<i>H</i>-pyrimido[4,5-<i>b</i>][1,5]benzodiazepin-
6-ium chloride monohydrate
;
_space_group_IT_number 14
_symmetry_cell_setting monoclinic
_symmetry_space_group_name_Hall '-P 2yn'
_symmetry_space_group_name_H-M 'P 1 21/n 1'
_atom_sites_solution_hydrogens geom
_atom_sites_solution_primary direct
_atom_sites_solution_secondary difmap
_cell_angle_alpha 90.00
_cell_angle_beta 94.925(8)
_cell_angle_gamma 90.00
_cell_formula_units_Z 4
_cell_length_a 13.7831(14)
_cell_length_b 7.5324(9)
_cell_length_c 15.2987(12)
_cell_measurement_reflns_used 3122
_cell_measurement_temperature 120(2)
_cell_measurement_theta_max 26.05
_cell_measurement_theta_min 3.41
_cell_volume 1582.4(3)
_computing_cell_refinement 'DIRAX/LSQ (Duisenberg <i>et al.</i>,  2000)'
_computing_data_collection 'COLLECT (Nonius, 1999)'
_computing_data_reduction 'EVALCCD (Duisenberg <i>et al.</i>,  2003)'
_computing_molecular_graphics 'PLATON (Spek, 2009)'
_computing_publication_material
;
SHELXL97 (Sheldrick, 2008) and PLATON (Spek, 2009)
;
_computing_structure_refinement 'SHELXL97 (Sheldrick, 2008)'
_computing_structure_solution 'SIR2004 (Burla <i>et al.</i>,  2005)'
_diffrn_ambient_temperature 120(2)
_diffrn_detector_area_resol_mean 9.091
_diffrn_measured_fraction_theta_full 0.997
_diffrn_measured_fraction_theta_max 0.997
_diffrn_measurement_device_type 'Bruker Nonius KappaCCD area-detector'
_diffrn_measurement_method '\f and \w scans'
_diffrn_radiation_monochromator graphite
_diffrn_radiation_source 'Bruker Nonius FR591 rotating anode'
_diffrn_radiation_type 'Mo K\a'
_diffrn_radiation_wavelength 0.71073
_diffrn_reflns_av_R_equivalents 0.0656
_diffrn_reflns_av_sigmaI/netI 0.0410
_diffrn_reflns_limit_h_max 17
_diffrn_reflns_limit_h_min -17
_diffrn_reflns_limit_k_max 9
_diffrn_reflns_limit_k_min -9
_diffrn_reflns_limit_l_max 18
_diffrn_reflns_limit_l_min -18
_diffrn_reflns_number 22943
_diffrn_reflns_theta_full 26.05
_diffrn_reflns_theta_max 26.05
_diffrn_reflns_theta_min 3.41
_diffrn_standards_decay_% 0
_diffrn_standards_interval_count 0
_diffrn_standards_interval_time 0
_diffrn_standards_number 0
_exptl_absorpt_coefficient_mu 0.259
_exptl_absorpt_correction_T_max 0.975
_exptl_absorpt_correction_T_min 0.933
_exptl_absorpt_correction_type multi-scan
_exptl_absorpt_process_details '(SADABS; Sheldrick, 2003)'
_exptl_crystal_colour red
_exptl_crystal_density_diffrn 1.464
_exptl_crystal_density_method 'not measured'
_exptl_crystal_description plate
_exptl_crystal_F_000 736
_exptl_crystal_size_max 0.32
_exptl_crystal_size_mid 0.28
_exptl_crystal_size_min 0.10
_refine_diff_density_max 0.259
_refine_diff_density_min -0.317
_refine_ls_extinction_method none
_refine_ls_goodness_of_fit_ref 1.065
_refine_ls_hydrogen_treatment mixed
_refine_ls_matrix_type full
_refine_ls_number_parameters 223
_refine_ls_number_reflns 3122
_refine_ls_number_restraints 2
_refine_ls_restrained_S_all 1.065
_refine_ls_R_factor_all 0.0750
_refine_ls_R_factor_gt 0.0439
_refine_ls_shift/su_max 0.001
_refine_ls_shift/su_mean 0.000
_refine_ls_structure_factor_coef Fsqd
_refine_ls_weighting_details 'w = 1/[\s^2^(Fo^2^)+(0.0460P)^2^+1.3640P] where P=(Fo^2^+2Fc^2^)/3'
_refine_ls_weighting_scheme calc
_refine_ls_wR_factor_gt 0.0950
_refine_ls_wR_factor_ref 0.1113
_reflns_number_gt 2253
_reflns_number_total 3122
_reflns_threshold_expression I>2\s(I)
_cod_data_source_file sk3368.cif
_cod_data_source_block I
_cod_original_sg_symbol_H-M 'P 21/n'
_cod_database_code 2017632
_cod_database_fobs_code 2017632

loop_
_symmetry_equiv_pos_as_xyz
'x, y, z'
'-x+1/2, y+1/2, -z+1/2'
'-x, -y, -z'
'x-1/2, -y-1/2, z-1/2'

loop_
_atom_site_type_symbol
_atom_site_label
_atom_site_fract_x
_atom_site_fract_y
_atom_site_fract_z
_atom_site_U_iso_or_equiv
_atom_site_adp_type
_atom_site_calc_flag
_atom_site_refinement_flags
_atom_site_occupancy
_atom_site_disorder_assembly
_atom_site_disorder_group
N N1 0.70725(13) 0.3401(3) 0.39912(12) 0.0194(4) Uani d . 1 . .
C C2 0.62040(16) 0.3755(3) 0.42905(14) 0.0183(5) Uani d . 1 . .
N N3 0.53518(13) 0.3980(3) 0.38157(11) 0.0179(4) Uani d . 1 . .
C C4 0.53717(16) 0.3804(3) 0.29515(14) 0.0174(5) Uani d . 1 . .
C C4a 0.62321(16) 0.3304(3) 0.25553(14) 0.0172(5) Uani d . 1 . .
C C5 0.61503(17) 0.2528(3) 0.17284(14) 0.0195(5) Uani d . 1 . .
H H5 0.5510 0.2202 0.1508 0.023 Uiso calc R 1 . .
N N6 0.68352(14) 0.2185(3) 0.12122(12) 0.0201(4) Uani d . 1 . .
H H6 0.6676 0.1631 0.0714 0.024 Uiso d R 1 . .
C C6a 0.78091(17) 0.2812(3) 0.12813(15) 0.0194(5) Uani d . 1 . .
C C7 0.82369(18) 0.3044(3) 0.05075(15) 0.0221(5) Uani d . 1 . .
H H7 0.7870 0.2829 -0.0037 0.027 Uiso calc R 1 . .
C C8 0.91920(18) 0.3586(3) 0.05166(15) 0.0253(6) Uani d . 1 . .
H H8 0.9487 0.3720 -0.0018 0.030 Uiso calc R 1 . .
C C9 0.97155(18) 0.3930(3) 0.13026(16) 0.0244(5) Uani d . 1 . .
H H9 1.0373 0.4312 0.1312 0.029 Uiso calc R 1 . .
C C10 0.92871(17) 0.3722(3) 0.20769(15) 0.0208(5) Uani d . 1 . .
H H10 0.9651 0.3980 0.2618 0.025 Uiso calc R 1 . .
C C10a 0.83375(17) 0.3143(3) 0.20781(14) 0.0196(5) Uani d . 1 . .
N N11 0.79789(14) 0.2804(3) 0.28916(12) 0.0214(5) Uani d . 1 . .
H H11 0.8415 0.2735 0.3345 0.026 Uiso d R 1 . .
C C11a 0.70910(16) 0.3203(3) 0.31434(14) 0.0180(5) Uani d . 1 . .
N N2 0.62275(14) 0.3955(3) 0.51552(12) 0.0213(5) Uani d . 1 . .
H H2A 0.6812 0.4111 0.5420 0.026 Uiso d R 1 . .
H H2B 0.5730 0.4430 0.5394 0.026 Uiso d R 1 . .
N N41 0.45347(13) 0.4089(3) 0.24457(12) 0.0188(4) Uani d . 1 . .
C C42 0.36170(16) 0.4188(3) 0.28519(14) 0.0206(5) Uani d . 1 . .
H H42A 0.3495 0.5427 0.3028 0.025 Uiso calc R 1 . .
H H42B 0.3653 0.3437 0.3385 0.025 Uiso calc R 1 . .
C C43 0.27947(17) 0.3556(3) 0.22094(14) 0.0229(5) Uani d . 1 . .
H H43A 0.2170 0.3684 0.2479 0.027 Uiso calc R 1 . .
H H43B 0.2888 0.2282 0.2083 0.027 Uiso calc R 1 . .
C C44 0.27419(17) 0.4594(3) 0.13560(14) 0.0229(5) Uani d . 1 . .
H H44A 0.2233 0.4078 0.0935 0.028 Uiso calc R 1 . .
H H44B 0.2564 0.5842 0.1466 0.028 Uiso calc R 1 . .
C C45 0.37177(17) 0.4532(3) 0.09686(14) 0.0221(5) Uani d . 1 . .
H H45A 0.3856 0.3302 0.0787 0.027 Uiso calc R 1 . .
H H45B 0.3698 0.5300 0.0442 0.027 Uiso calc R 1 . .
C C46 0.45127(17) 0.5159(3) 0.16383(14) 0.0206(5) Uani d . 1 . .
H H46A 0.5150 0.5070 0.1388 0.025 Uiso calc R 1 . .
H H46B 0.4401 0.6420 0.1781 0.025 Uiso calc R 1 . .
Cl Cl1 0.85239(4) 0.54851(8) 0.57634(4) 0.02468(17) Uani d . 1 . .
O O1 0.93790(13) 0.3149(3) 0.43028(11) 0.0327(5) Uani d D 1 . .
H H1B 0.9994(15) 0.353(4) 0.435(2) 0.049 Uiso d D 1 . .
H H1A 0.906(2) 0.363(4) 0.4719(16) 0.049 Uiso d D 1 . .

loop_
_atom_site_aniso_label
_atom_site_aniso_U_11
_atom_site_aniso_U_22
_atom_site_aniso_U_33
_atom_site_aniso_U_12
_atom_site_aniso_U_13
_atom_site_aniso_U_23
N1 0.0176(10) 0.0228(11) 0.0183(10) 0.0011(8) 0.0037(8) -0.0005(8)
C2 0.0217(12) 0.0153(12) 0.0181(11) -0.0005(9) 0.0033(9) 0.0004(9)
N3 0.0188(10) 0.0200(11) 0.0151(9) 0.0010(8) 0.0028(8) -0.0001(8)
C4 0.0187(12) 0.0151(12) 0.0189(11) -0.0018(9) 0.0036(9) 0.0002(9)
C4a 0.0199(11) 0.0152(12) 0.0166(11) -0.0004(9) 0.0023(9) 0.0017(9)
C5 0.0214(12) 0.0174(12) 0.0199(12) 0.0000(10) 0.0022(9) 0.0020(9)
N6 0.0218(10) 0.0231(11) 0.0155(9) 0.0000(8) 0.0028(8) -0.0048(8)
C6a 0.0199(12) 0.0160(12) 0.0225(12) 0.0017(10) 0.0032(9) 0.0000(9)
C7 0.0283(13) 0.0211(13) 0.0171(11) 0.0016(10) 0.0032(10) -0.0001(9)
C8 0.0298(13) 0.0244(14) 0.0230(13) 0.0011(11) 0.0106(10) 0.0044(10)
C9 0.0224(12) 0.0239(14) 0.0276(13) 0.0002(10) 0.0064(10) 0.0023(10)
C10 0.0215(12) 0.0203(13) 0.0208(12) 0.0015(10) 0.0026(9) -0.0011(10)
C10a 0.0243(12) 0.0161(12) 0.0190(11) 0.0047(10) 0.0063(10) -0.0018(9)
N11 0.0171(10) 0.0319(12) 0.0154(9) 0.0035(9) 0.0026(8) -0.0010(8)
C11a 0.0212(12) 0.0159(12) 0.0172(11) -0.0003(9) 0.0033(9) -0.0008(9)
N2 0.0177(10) 0.0304(12) 0.0162(9) 0.0016(8) 0.0033(8) -0.0016(8)
N41 0.0174(10) 0.0226(11) 0.0167(9) 0.0004(8) 0.0038(8) 0.0013(8)
C42 0.0171(11) 0.0282(14) 0.0168(11) 0.0007(10) 0.0035(9) 0.0005(10)
C43 0.0204(12) 0.0279(14) 0.0204(12) -0.0019(10) 0.0018(10) -0.0009(10)
C44 0.0247(13) 0.0249(13) 0.0186(11) -0.0011(11) -0.0016(9) -0.0023(10)
C45 0.0266(13) 0.0234(13) 0.0164(11) -0.0008(11) 0.0022(9) -0.0002(10)
C46 0.0230(12) 0.0226(13) 0.0162(11) -0.0008(10) 0.0027(9) 0.0042(9)
Cl1 0.0252(3) 0.0260(3) 0.0231(3) -0.0016(3) 0.0040(2) -0.0028(2)
O1 0.0199(9) 0.0526(13) 0.0261(9) -0.0007(9) 0.0047(8) -0.0118(9)

loop_
_atom_type_symbol
_atom_type_description
_atom_type_scat_dispersion_real
_atom_type_scat_dispersion_imag
_atom_type_scat_source
C C 0.0033 0.0016 'International Tables Vol C Tables 4.2.6.8 and 6.1.1.4'
H H 0.0000 0.0000 'International Tables Vol C Tables 4.2.6.8 and 6.1.1.4'
Cl Cl 0.1484 0.1585 'International Tables Vol C Tables 4.2.6.8 and 6.1.1.4'
N N 0.0061 0.0033 'International Tables Vol C Tables 4.2.6.8 and 6.1.1.4'
O O 0.0106 0.0060 'International Tables Vol C Tables 4.2.6.8 and 6.1.1.4'

loop_
_geom_angle_atom_site_label_1
_geom_angle_atom_site_label_2
_geom_angle_atom_site_label_3
_geom_angle_site_symmetry_1
_geom_angle_site_symmetry_3
_geom_angle
_geom_angle_publ_flag
C11a N1 C2 . . 117.00(19) ?
N2 C2 N3 . . 118.1(2) ?
N2 C2 N1 . . 114.5(2) ?
N3 C2 N1 . . 127.3(2) ?
C4 N3 C2 . . 115.77(19) ?
N3 C4 N41 . . 117.64(19) ?
N3 C4 C4a . . 122.4(2) ?
N41 C4 C4a . . 119.92(19) ?
C5 C4a C11a . . 123.4(2) ?
C5 C4a C4 . . 119.5(2) ?
C11a C4a C4 . . 114.90(19) ?
N6 C5 C4a . . 128.8(2) ?
N6 C5 H5 . . 115.6 ?
C4a C5 H5 . . 115.6 ?
C5 N6 C6a . . 128.1(2) ?
C5 N6 H6 . . 118.6 ?
C6a N6 H6 . . 112.7 ?
C7 C6a C10a . . 120.1(2) ?
C7 C6a N6 . . 116.8(2) ?
C10a C6a N6 . . 123.2(2) ?
C8 C7 C6a . . 120.5(2) ?
C8 C7 H7 . . 119.7 ?
C6a C7 H7 . . 119.7 ?
C9 C8 C7 . . 119.7(2) ?
C9 C8 H8 . . 120.2 ?
C7 C8 H8 . . 120.2 ?
C8 C9 C10 . . 120.0(2) ?
C8 C9 H9 . . 120.0 ?
C10 C9 H9 . . 120.0 ?
C9 C10 C10a . . 120.9(2) ?
C9 C10 H10 . . 119.5 ?
C10a C10 H10 . . 119.5 ?
C10 C10a C6a . . 118.8(2) ?
C10 C10a N11 . . 117.8(2) ?
C6a C10a N11 . . 123.3(2) ?
C11a N11 C10a . . 127.7(2) ?
C11a N11 H11 . . 111.3 ?
C10a N11 H11 . . 116.2 ?
N1 C11a N11 . . 113.8(2) ?
N1 C11a C4a . . 122.3(2) ?
N11 C11a C4a . . 123.8(2) ?
C2 N2 H2A . . 114.6 ?
C2 N2 H2B . . 120.4 ?
H2A N2 H2B . . 118.1 ?
C4 N41 C42 . . 119.58(18) ?
C4 N41 C46 . . 121.53(18) ?
C42 N41 C46 . . 111.93(17) ?
N41 C42 C43 . . 109.65(18) ?
N41 C42 H42A . . 109.7 ?
C43 C42 H42A . . 109.7 ?
N41 C42 H42B . . 109.7 ?
C43 C42 H42B . . 109.7 ?
H42A C42 H42B . . 108.2 ?
C42 C43 C44 . . 112.1(2) ?
C42 C43 H43A . . 109.2 ?
C44 C43 H43A . . 109.2 ?
C42 C43 H43B . . 109.2 ?
C44 C43 H43B . . 109.2 ?
H43A C43 H43B . . 107.9 ?
C45 C44 C43 . . 109.98(19) ?
C45 C44 H44A . . 109.7 ?
C43 C44 H44A . . 109.7 ?
C45 C44 H44B . . 109.7 ?
C43 C44 H44B . . 109.7 ?
H44A C44 H44B . . 108.2 ?
C46 C45 C44 . . 109.96(18) ?
C46 C45 H45A . . 109.7 ?
C44 C45 H45A . . 109.7 ?
C46 C45 H45B . . 109.7 ?
C44 C45 H45B . . 109.7 ?
H45A C45 H45B . . 108.2 ?
N41 C46 C45 . . 111.08(19) ?
N41 C46 H46A . . 109.4 ?
C45 C46 H46A . . 109.4 ?
N41 C46 H46B . . 109.4 ?
C45 C46 H46B . . 109.4 ?
H46A C46 H46B . . 108.0 ?
H1B O1 H1A . . 110(3) ?

loop_
_geom_bond_atom_site_label_1
_geom_bond_atom_site_label_2
_geom_bond_site_symmetry_2
_geom_bond_distance
_geom_bond_publ_flag
N1 C11a . 1.308(3) ?
N1 C2 . 1.345(3) ?
C2 N2 . 1.329(3) ?
C2 N3 . 1.338(3) ?
N3 C4 . 1.331(3) ?
C4 N41 . 1.350(3) ?
C4 C4a . 1.428(3) ?
C4a C5 . 1.389(3) ?
C4a C11a . 1.426(3) ?
C5 N6 . 1.307(3) ?
C5 H5 . 0.9500 ?
N6 C6a . 1.418(3) ?
N6 H6 . 0.8796 ?
C6a C7 . 1.378(3) ?
C6a C10a . 1.388(3) ?
C7 C8 . 1.377(3) ?
C7 H7 . 0.9500 ?
C8 C9 . 1.373(3) ?
C8 H8 . 0.9500 ?
C9 C10 . 1.377(3) ?
C9 H9 . 0.9500 ?
C10 C10a . 1.380(3) ?
C10 H10 . 0.9500 ?
C10a N11 . 1.401(3) ?
N11 C11a . 1.348(3) ?
N11 H11 . 0.8794 ?
N2 H2A . 0.8784 ?
N2 H2B . 0.8796 ?
N41 C42 . 1.458(3) ?
N41 C46 . 1.473(3) ?
C42 C43 . 1.512(3) ?
C42 H42A . 0.9900 ?
C42 H42B . 0.9900 ?
C43 C44 . 1.518(3) ?
C43 H43A . 0.9900 ?
C43 H43B . 0.9900 ?
C44 C45 . 1.516(3) ?
C44 H44A . 0.9900 ?
C44 H44B . 0.9900 ?
C45 C46 . 1.510(3) ?
C45 H45A . 0.9900 ?
C45 H45B . 0.9900 ?
C46 H46A . 0.9900 ?
C46 H46B . 0.9900 ?
O1 H1B . 0.892(18) ?
O1 H1A . 0.885(18) ?

loop_
_geom_hbond_atom_site_label_D
_geom_hbond_atom_site_label_H
_geom_hbond_atom_site_label_A
_geom_hbond_site_symmetry_A
_geom_hbond_distance_DH
_geom_hbond_distance_HA
_geom_hbond_distance_DA
_geom_hbond_angle_DHA
_geom_hbond_publ_flag
N2 H2A Cl1 . 0.88 2.59 3.422(2) 159 no
N11 H11 O1 . 0.88 1.92 2.782(3) 167 no
O1 H1A Cl1 . 0.88(3) 2.29(3) 3.151(2) 165(3) no
O1 H1B Cl1 3_766 0.89(2) 2.19(2) 3.078(2) 171(3) no
N2 H2B N3 3_666 0.88 2.33 3.198(3) 169 no
N6 H6 Cl1 2_645 0.88 2.41 3.281(2) 169 no

loop_
_geom_torsion_atom_site_label_1
_geom_torsion_atom_site_label_2
_geom_torsion_atom_site_label_3
_geom_torsion_atom_site_label_4
_geom_torsion_site_symmetry_1
_geom_torsion_site_symmetry_2
_geom_torsion_site_symmetry_3
_geom_torsion_site_symmetry_4
_geom_torsion
_geom_torsion_publ_flag
C11a N1 C2 N2 . . . . -179.6(2) ?
C11a N1 C2 N3 . . . . -2.0(4) ?
N2 C2 N3 C4 . . . . 178.6(2) ?
N1 C2 N3 C4 . . . . 1.0(3) ?
C2 N3 C4 N41 . . . . -177.4(2) ?
C2 N3 C4 C4a . . . . 3.6(3) ?
N3 C4 C4a C5 . . . . 156.8(2) ?
N41 C4 C4a C5 . . . . -22.2(3) ?
N3 C4 C4a C11a . . . . -6.7(3) ?
N41 C4 C4a C11a . . . . 174.3(2) ?
C11a C4a C5 N6 . . . . -27.5(4) ?
C4 C4a C5 N6 . . . . 170.5(2) ?
C4a C5 N6 C6a . . . . -13.2(4) ?
C5 N6 C6a C7 . . . . -148.7(2) ?
C5 N6 C6a C10a . . . . 33.1(4) ?
C10a C6a C7 C8 . . . . 0.7(4) ?
N6 C6a C7 C8 . . . . -177.6(2) ?
C6a C7 C8 C9 . . . . -1.3(4) ?
C7 C8 C9 C10 . . . . 0.5(4) ?
C8 C9 C10 C10a . . . . 1.0(4) ?
C9 C10 C10a C6a . . . . -1.5(3) ?
C9 C10 C10a N11 . . . . 174.2(2) ?
C7 C6a C10a C10 . . . . 0.7(3) ?
N6 C6a C10a C10 . . . . 178.9(2) ?
C7 C6a C10a N11 . . . . -174.8(2) ?
N6 C6a C10a N11 . . . . 3.4(4) ?
C10 C10a N11 C11a . . . . 139.2(2) ?
C6a C10a N11 C11a . . . . -45.3(4) ?
C2 N1 C11a N11 . . . . -178.3(2) ?
C2 N1 C11a C4a . . . . -1.7(3) ?
C10a N11 C11a N1 . . . . -154.1(2) ?
C10a N11 C11a C4a . . . . 29.3(4) ?
C5 C4a C11a N1 . . . . -157.0(2) ?
C4 C4a C11a N1 . . . . 5.7(3) ?
C5 C4a C11a N11 . . . . 19.2(4) ?
C4 C4a C11a N11 . . . . -178.0(2) ?
N3 C4 N41 C42 . . . . -13.3(3) ?
C4a C4 N41 C42 . . . . 165.7(2) ?
N3 C4 N41 C46 . . . . 135.1(2) ?
C4a C4 N41 C46 . . . . -45.8(3) ?
C4 N41 C42 C43 . . . . -150.5(2) ?
C46 N41 C42 C43 . . . . 58.3(2) ?
N41 C42 C43 C44 . . . . -56.1(3) ?
C42 C43 C44 C45 . . . . 54.6(3) ?
C43 C44 C45 C46 . . . . -54.1(3) ?
C4 N41 C46 C45 . . . . 149.5(2) ?
C42 N41 C46 C45 . . . . -59.9(2) ?
C44 C45 C46 N41 . . . . 56.9(3) ?

loop_
_cod_related_entry_id
_cod_related_entry_database
_cod_related_entry_code
1 ChemSpider 30654236
